data_7135640
loop_
_publ_author_name
'Lu, Xiao'
'Xu, Yongqiang'
'Li, Wenkai'
'Zhou, Yuhan'
'Qu, Jingping'
'Wang, Baomin'

_publ_section_title
;
 Pd-catalyzed enantio- and diastereoselective synthesis of N-N
 atropisomeric indoles <i>via N</i>-alkylation reaction.
;
_journal_issue 28
_journal_name_full 'Chemical communications (Cambridge, England)'
_journal_page_first 7385
_journal_page_last 7388
_journal_paper_doi 10.1039/d6cc00641h
_journal_volume 62
_journal_year 2026
_chemical_absolute_configuration unk
_chemical_formula_moiety 'C36 H40 N2 O5 S'
_chemical_formula_sum 'C36 H40 N2 O5 S'
_chemical_formula_weight 612.76
_chemical_name_systematic
'(1S,2R,4S)-1,7,7-trimethylbicyclo[2.2.1]heptan-2-yl 1-((N-((Sa , S)-1-(benzyloxy)allyl)-4-methylphenyl)sulfonamido)-1H-indole-2-carboxylate'
_space_group_crystal_system orthorhombic
_space_group_IT_number 19
_space_group_name_Hall 'P 2ac 2ab'
_space_group_name_H-M_alt 'P 21 21 21'
_atom_sites_solution_hydrogens mixed
_atom_sites_solution_primary dual
_audit_creation_date 2025-06-16
_audit_creation_method
;
Olex2 1.5
(compiled 2022.04.07 svn.rca3783a0 for OlexSys, GUI svn.r6498)
;
_audit_update_record
;
2025-11-30 deposited with the CCDC.	2026-03-17 downloaded from the CCDC.
;
_cell_angle_alpha 90
_cell_angle_beta 90
_cell_angle_gamma 90
_cell_formula_units_Z 4
_cell_length_a 10.589(3)
_cell_length_b 14.436(4)
_cell_length_c 21.145(7)
_cell_measurement_reflns_used 9931
_cell_measurement_temperature 120.00
_cell_measurement_theta_max 26.09
_cell_measurement_theta_min 2.39
_cell_volume 3232.3(17)
_computing_cell_refinement 'SAINT V8.40B (?, 2016)'
_computing_data_reduction 'SAINT V8.40B (?, 2016)'
_computing_molecular_graphics 'Olex2 1.5 (Dolomanov et al., 2009)'
_computing_publication_material 'Olex2 1.5 (Dolomanov et al., 2009)'
_computing_structure_refinement 'SHELXL 2018/3 (Sheldrick, 2015)'
_computing_structure_solution 'SHELXT 2018/2 (Sheldrick, 2018)'
_diffrn_ambient_temperature 120.00
_diffrn_measured_fraction_theta_full 0.998
_diffrn_measured_fraction_theta_max 0.996
_diffrn_measurement_device_type 'Bruker APEX-II CCD'
_diffrn_measurement_method '\f and \w scans'
_diffrn_radiation_type MoK\a
_diffrn_radiation_wavelength 0.71073
_diffrn_reflns_av_R_equivalents 0.1054
_diffrn_reflns_av_unetI/netI 0.0515
_diffrn_reflns_Laue_measured_fraction_full 0.998
_diffrn_reflns_Laue_measured_fraction_max 0.996
_diffrn_reflns_limit_h_max 13
_diffrn_reflns_limit_h_min -13
_diffrn_reflns_limit_k_max 18
_diffrn_reflns_limit_k_min -18
_diffrn_reflns_limit_l_max 26
_diffrn_reflns_limit_l_min -26
_diffrn_reflns_number 64551
_diffrn_reflns_point_group_measured_fraction_full 0.998
_diffrn_reflns_point_group_measured_fraction_max 0.996
_diffrn_reflns_theta_full 25.242
_diffrn_reflns_theta_max 26.662
_diffrn_reflns_theta_min 2.151
_diffrn_source_current 1.4
_diffrn_source_power 0.07
_diffrn_source_voltage 50.0
_diffrn_standards_number 0
_exptl_absorpt_coefficient_mu 0.145
_exptl_absorpt_correction_T_max 0.6731
_exptl_absorpt_correction_T_min 0.5914
_exptl_absorpt_correction_type none
_exptl_absorpt_process_details
;
SADABS-2016/2 (Bruker,2016/2) was used for absorption correction.
wR2(int) was 0.1666 before and 0.1356 after correction.
The Ratio of minimum to maximum transmission is 0.8786.
The \l/2 correction factor is Not present.
;
_exptl_crystal_colour colorless
_exptl_crystal_density_diffrn 1.259
_exptl_crystal_description block
_exptl_crystal_F_000 1304
_exptl_crystal_recrystallization_method 'Re-crystallisation from solvent: DCM'
_exptl_crystal_size_max 0.5
_exptl_crystal_size_mid 0.3
_exptl_crystal_size_min 0.2
_refine_diff_density_max 0.190
_refine_diff_density_min -0.350
_refine_diff_density_rms 0.052
_refine_ls_abs_structure_details
;
 Flack x determined using 2377 quotients [(I+)-(I-)]/[(I+)+(I-)]
 (Parsons, Flack and Wagner, Acta Cryst. B69 (2013) 249-259).
;
_refine_ls_abs_structure_Flack 0.09(4)
_refine_ls_extinction_method none
_refine_ls_goodness_of_fit_ref 1.042
_refine_ls_hydrogen_treatment mixed
_refine_ls_matrix_type full
_refine_ls_number_parameters 409
_refine_ls_number_reflns 6788
_refine_ls_number_restraints 0
_refine_ls_restrained_S_all 1.042
_refine_ls_R_factor_all 0.0524
_refine_ls_R_factor_gt 0.0415
_refine_ls_shift/su_max 0.000
_refine_ls_shift/su_mean 0.000
_refine_ls_structure_factor_coef Fsqd
_refine_ls_weighting_details 'w=1/[\s^2^(Fo^2^)+(0.0455P)^2^+0.7479P] where P=(Fo^2^+2Fc^2^)/3'
_refine_ls_weighting_scheme calc
_refine_ls_wR_factor_gt 0.0946
_refine_ls_wR_factor_ref 0.1015
_reflns_Friedel_coverage 0.783
_reflns_Friedel_fraction_full 0.999
_reflns_Friedel_fraction_max 0.996
_reflns_number_gt 5931
_reflns_number_total 6788
_reflns_threshold_expression 'I > 2\s(I)'
_cod_data_source_file d6cc00641h2.cif
_cod_data_source_block 1
_cod_depositor_comments 'Adding full bibliography for 7135640.cif.'
_cod_original_cell_volume 3232.5(17)
_cod_database_code 7135640
_shelx_shelxl_version_number 2018/3
_shelx_space_group_comment
;
The symmetry employed for this shelxl refinement is uniquely defined
by the following loop, which should always be used as a source of
symmetry information in preference to the above space-group names.
They are only intended as comments.
;
_shelx_estimated_absorpt_t_max 0.972
_shelx_estimated_absorpt_t_min 0.931
_olex2_refinement_description
;
1. Fixed Uiso
 At 1.2 times of:
  All C(H) groups, All C(H,H) groups
 At 1.5 times of:
  All C(H,H,H) groups
2.a Ternary CH refined with riding coordinates:
 C00A(H00A), C00L(H00L), C00T(H00T)
2.b Secondary CH2 refined with riding coordinates:
 C00J(H00B,H00D), C00N(H00E,H00F), C00Q(H00H,H00I), C00Y(H00R,H00S)
2.c Aromatic/amide H refined with riding coordinates:
 C00C(H00C), C00G(H00G), C00K(H00K), C00M(H00M), C00O(H00O), C00P(H00P),
 C00U(H00U), C00V(H00V), C00X(H00X), C011(H011), C012(H012), C013(H013),
 C014(H014), C015(H015), C018(H018)
2.d Idealised Me refined as rotating group:
 C00W(H00J,H00N,H00Q), C00Z(H00W,H00Y,H), C010(H01A,H01B,H01C), C017(H01F,H01G,
 H01H)
;
_olex2_submission_special_instructions 'No special instructions were received'

loop_
_space_group_symop_operation_xyz
'x, y, z'
'-x+1/2, -y, z+1/2'
'-x, y+1/2, -z+1/2'
'x+1/2, -y+1/2, -z'

loop_
_atom_site_label
_atom_site_type_symbol
_atom_site_fract_x
_atom_site_fract_y
_atom_site_fract_z
_atom_site_U_iso_or_equiv
_atom_site_adp_type
_atom_site_occupancy
_atom_site_site_symmetry_order
_atom_site_calc_flag
_atom_site_refinement_flags_posn
_atom_site_refinement_flags_adp
_atom_site_refinement_flags_occupancy
_atom_site_disorder_assembly
_atom_site_disorder_group
S001 S 0.48062(6) 0.36744(5) 0.47264(3) 0.02282(16) Uani 1 1 d . . . . .
O002 O 0.73682(17) 0.36395(13) 0.37896(9) 0.0248(4) Uani 1 1 d . . . . .
O003 O 0.24045(19) 0.61307(13) 0.37116(10) 0.0286(5) Uani 1 1 d . . . . .
O004 O 0.5748(2) 0.38367(14) 0.51974(9) 0.0296(5) Uani 1 1 d . . . . .
O005 O 0.4255(2) 0.60193(14) 0.42331(10) 0.0305(5) Uani 1 1 d . . . . .
O006 O 0.35366(19) 0.39971(14) 0.47997(10) 0.0299(5) Uani 1 1 d . . . . .
N007 N 0.4580(2) 0.42184(15) 0.35604(11) 0.0222(5) Uani 1 1 d . . . . .
N008 N 0.5369(2) 0.41890(15) 0.40785(10) 0.0207(5) Uani 1 1 d . . . . .
C009 C 0.3510(3) 0.57303(18) 0.38517(14) 0.0239(6) Uani 1 1 d . . . . .
C00A C 0.6703(3) 0.44303(18) 0.40054(14) 0.0224(6) Uani 1 1 d . . . . .
H00A H 0.704909 0.462009 0.442593 0.027 Uiso 1 1 calc R U . . .
C00B C 0.9308(3) 0.2831(2) 0.36476(13) 0.0251(6) Uani 1 1 d . . . . .
C00C C 0.3077(3) 0.4717(2) 0.28934(14) 0.0277(7) Uani 1 1 d . . . . .
H00C H 0.241685 0.507173 0.270938 0.033 Uiso 1 1 calc R U . . .
C00D C 0.4741(3) 0.24835(19) 0.45558(13) 0.0227(6) Uani 1 1 d . . . . .
C00E C 0.3611(3) 0.38859(19) 0.26391(14) 0.0272(6) Uani 1 1 d . . . . .
C00F C 0.4547(3) 0.35825(18) 0.30634(13) 0.0229(6) Uani 1 1 d . . . . .
C00G C 0.5264(3) 0.27823(19) 0.29603(14) 0.0294(7) Uani 1 1 d . . . . .
H00G H 0.587880 0.257664 0.325593 0.035 Uiso 1 1 calc R U . . .
C00H C 0.4695(3) 0.0625(2) 0.42139(14) 0.0278(6) Uani 1 1 d . . . . .
C00I C 0.0510(3) 0.8083(2) 0.42822(14) 0.0248(6) Uani 1 1 d . . . . .
C00J C 0.8695(3) 0.3683(2) 0.39214(15) 0.0289(6) Uani 1 1 d . . . . .
H00B H 0.883822 0.370836 0.438377 0.035 Uiso 1 1 calc R U . . .
H00D H 0.906442 0.424691 0.372890 0.035 Uiso 1 1 calc R U . . .
C00K C 0.3646(3) 0.2104(2) 0.42968(14) 0.0268(6) Uani 1 1 d . . . . .
H00K H 0.291708 0.247729 0.423581 0.032 Uiso 1 1 calc R U . . .
C00L C 0.2111(3) 0.6974(2) 0.40621(14) 0.0256(6) Uani 1 1 d . . . . .
H00L H 0.287565 0.737763 0.409441 0.031 Uiso 1 1 calc R U . . .
C00M C 0.3632(3) 0.1176(2) 0.41295(14) 0.0294(7) Uani 1 1 d . . . . .
H00M H 0.288740 0.091381 0.395487 0.035 Uiso 1 1 calc R U . . .
C00N C -0.0050(3) 0.6796(2) 0.36107(14) 0.0293(7) Uani 1 1 d . . . . .
H00E H 0.026797 0.621718 0.341696 0.035 Uiso 1 1 calc R U . . .
H00F H -0.070975 0.706380 0.333364 0.035 Uiso 1 1 calc R U . . .
C00O C 0.5799(3) 0.19359(19) 0.46619(14) 0.0259(6) Uani 1 1 d . . . . .
H00O H 0.653376 0.219309 0.485068 0.031 Uiso 1 1 calc R U . . .
C00P C 0.5770(3) 0.1008(2) 0.44887(14) 0.0295(7) Uani 1 1 d . . . . .
H00P H 0.649165 0.063088 0.455846 0.035 Uiso 1 1 calc R U . . .
C00Q C 0.1572(3) 0.6771(2) 0.47257(15) 0.0298(7) Uani 1 1 d . . . . .
H00H H 0.150531 0.609579 0.480142 0.036 Uiso 1 1 calc R U . . .
H00I H 0.210431 0.705072 0.505977 0.036 Uiso 1 1 calc R U . . .
C00R C 0.3683(3) 0.49092(18) 0.34451(13) 0.0219(6) Uani 1 1 d . . . . .
C00S C 0.1033(3) 0.74917(19) 0.37173(14) 0.0246(6) Uani 1 1 d . . . . .
C00T C 0.0263(3) 0.72246(19) 0.47048(14) 0.0262(6) Uani 1 1 d . . . . .
H00T H -0.010402 0.736954 0.512906 0.031 Uiso 1 1 calc R U . . .
C00U C 0.8670(3) 0.1992(2) 0.36321(14) 0.0280(6) Uani 1 1 d . . . . .
H00U H 0.783562 0.195338 0.379524 0.034 Uiso 1 1 calc R U . . .
C00V C 1.0528(3) 0.2878(2) 0.34064(14) 0.0314(7) Uani 1 1 d . . . . .
H00V H 1.097395 0.344838 0.341338 0.038 Uiso 1 1 calc R U . . .
C00W C 0.1448(3) 0.8778(2) 0.45665(15) 0.0314(7) Uani 1 1 d . . . . .
H00J H 0.225900 0.846911 0.464068 0.047 Uiso 1 1 calc R U . . .
H00N H 0.111581 0.901286 0.496812 0.047 Uiso 1 1 calc R U . . .
H00Q H 0.156899 0.929459 0.427221 0.047 Uiso 1 1 calc R U . . .
C00X C 0.6792(3) 0.5237(2) 0.35571(16) 0.0312(7) Uani 1 1 d . . . . .
H00X H 0.656144 0.583187 0.371063 0.037 Uiso 1 1 calc R U . . .
C00Y C -0.0575(3) 0.6612(2) 0.42839(15) 0.0335(7) Uani 1 1 d . . . . .
H00R H -0.147320 0.679669 0.431586 0.040 Uiso 1 1 calc R U . . .
H00S H -0.049275 0.595058 0.439977 0.040 Uiso 1 1 calc R U . . .
C00Z C -0.0681(3) 0.8632(2) 0.41139(15) 0.0332(7) Uani 1 1 d . . . . .
H00W H -0.048582 0.907637 0.377732 0.050 Uiso 1 1 calc R U . . .
H00Y H -0.098079 0.896628 0.448845 0.050 Uiso 1 1 calc R U . . .
H H -0.133948 0.820538 0.396819 0.050 Uiso 1 1 calc R U . . .
C010 C 0.4700(3) -0.0375(2) 0.39948(18) 0.0417(8) Uani 1 1 d . . . . .
H01A H 0.408980 -0.073124 0.424442 0.063 Uiso 1 1 calc R U . . .
H01B H 0.554558 -0.063715 0.405166 0.063 Uiso 1 1 calc R U . . .
H01C H 0.446635 -0.040238 0.354668 0.063 Uiso 1 1 calc R U . . .
C011 C 0.4117(4) 0.2602(2) 0.19672(16) 0.0375(8) Uani 1 1 d . . . . .
H011 H 0.398938 0.225937 0.158916 0.045 Uiso 1 1 calc R U . . .
C012 C 0.5028(3) 0.2306(2) 0.24027(15) 0.0361(8) Uani 1 1 d . . . . .
H012 H 0.549954 0.176103 0.231354 0.043 Uiso 1 1 calc R U . . .
C013 C 1.1096(3) 0.2093(2) 0.31552(15) 0.0357(8) Uani 1 1 d . . . . .
H013 H 1.193140 0.212786 0.299308 0.043 Uiso 1 1 calc R U . . .
C014 C 0.9240(3) 0.1209(2) 0.33802(15) 0.0340(7) Uani 1 1 d . . . . .
H014 H 0.879623 0.063689 0.337312 0.041 Uiso 1 1 calc R U . . .
C015 C 0.3410(3) 0.3378(2) 0.20775(16) 0.0362(8) Uani 1 1 d . . . . .
H015 H 0.279091 0.357227 0.178044 0.043 Uiso 1 1 calc R U . . .
C016 C 0.7170(4) 0.5171(3) 0.29662(19) 0.0453(9) Uani 1 1 d . . . . .
C017 C 0.1466(3) 0.8001(2) 0.31292(15) 0.0364(8) Uani 1 1 d . . . . .
H01F H 0.074807 0.832609 0.293939 0.055 Uiso 1 1 calc R U . . .
H01G H 0.180964 0.755518 0.282470 0.055 Uiso 1 1 calc R U . . .
H01H H 0.212178 0.844986 0.324333 0.055 Uiso 1 1 calc R U . . .
C018 C 1.0451(3) 0.1259(2) 0.31398(15) 0.0363(8) Uani 1 1 d . . . . .
H018 H 1.083909 0.072398 0.296481 0.044 Uiso 1 1 calc R U . . .
H01D H 0.719(4) 0.576(3) 0.2690(19) 0.055(11) Uiso 1 1 d . . . . .
H01E H 0.750(4) 0.459(3) 0.282(2) 0.062(13) Uiso 1 1 d . . . . .

loop_
_atom_site_aniso_label
_atom_site_aniso_U_11
_atom_site_aniso_U_22
_atom_site_aniso_U_33
_atom_site_aniso_U_23
_atom_site_aniso_U_13
_atom_site_aniso_U_12
S001 0.0223(3) 0.0246(3) 0.0216(3) 0.0008(3) 0.0034(3) 0.0002(3)
O002 0.0190(10) 0.0225(10) 0.0330(11) -0.0036(9) 0.0005(8) 0.0038(8)
O003 0.0243(11) 0.0272(11) 0.0344(12) -0.0087(9) -0.0055(9) 0.0074(9)
O004 0.0346(11) 0.0323(11) 0.0221(10) -0.0010(9) -0.0041(9) -0.0043(9)
O005 0.0291(11) 0.0289(11) 0.0336(12) -0.0072(9) -0.0077(10) 0.0055(9)
O006 0.0230(11) 0.0319(11) 0.0349(12) 0.0008(9) 0.0093(9) 0.0050(8)
N007 0.0256(13) 0.0209(11) 0.0202(11) -0.0031(9) -0.0016(10) 0.0036(10)
N008 0.0191(12) 0.0232(11) 0.0198(11) 0.0027(9) -0.0011(9) 0.0006(10)
C009 0.0247(15) 0.0223(13) 0.0247(15) 0.0010(12) 0.0012(12) 0.0013(12)
C00A 0.0198(14) 0.0212(13) 0.0262(15) -0.0023(11) 0.0036(11) 0.0001(11)
C00B 0.0229(14) 0.0287(15) 0.0237(14) 0.0040(12) -0.0009(12) 0.0052(12)
C00C 0.0284(16) 0.0275(16) 0.0273(16) -0.0003(12) -0.0057(13) 0.0016(12)
C00D 0.0211(14) 0.0241(14) 0.0229(14) 0.0026(11) 0.0037(12) -0.0009(11)
C00E 0.0305(16) 0.0255(15) 0.0255(14) -0.0032(12) 0.0004(13) -0.0065(13)
C00F 0.0271(15) 0.0204(13) 0.0213(13) -0.0021(11) 0.0027(11) -0.0037(12)
C00G 0.0306(16) 0.0240(14) 0.0335(16) -0.0032(12) 0.0048(13) 0.0021(13)
C00H 0.0266(15) 0.0278(15) 0.0290(15) 0.0030(12) 0.0037(13) -0.0034(13)
C00I 0.0248(16) 0.0244(14) 0.0253(15) -0.0031(11) 0.0012(12) 0.0048(12)
C00J 0.0191(14) 0.0319(15) 0.0356(16) 0.0006(14) -0.0015(12) 0.0035(13)
C00K 0.0206(14) 0.0291(15) 0.0309(16) 0.0027(12) -0.0003(13) -0.0008(12)
C00L 0.0266(15) 0.0210(14) 0.0294(16) -0.0067(12) -0.0036(13) 0.0054(12)
C00M 0.0234(15) 0.0329(16) 0.0318(16) 0.0022(13) -0.0015(13) -0.0056(13)
C00N 0.0256(16) 0.0325(16) 0.0298(15) -0.0070(13) -0.0044(13) 0.0020(13)
C00O 0.0220(14) 0.0267(15) 0.0290(15) 0.0046(12) -0.0023(13) -0.0023(11)
C00P 0.0242(15) 0.0293(16) 0.0350(17) 0.0071(13) 0.0011(13) 0.0013(12)
C00Q 0.0378(18) 0.0266(15) 0.0251(15) -0.0006(13) -0.0051(14) 0.0056(13)
C00R 0.0192(14) 0.0213(13) 0.0254(14) 0.0003(11) 0.0007(12) 0.0023(11)
C00S 0.0233(15) 0.0275(15) 0.0229(14) -0.0002(11) -0.0010(12) 0.0037(12)
C00T 0.0298(15) 0.0273(14) 0.0214(14) -0.0021(12) 0.0028(13) 0.0000(12)
C00U 0.0227(15) 0.0324(16) 0.0290(16) 0.0047(12) 0.0026(13) 0.0058(13)
C00V 0.0256(16) 0.0393(17) 0.0294(16) 0.0037(13) 0.0002(13) 0.0018(13)
C00W 0.0295(16) 0.0254(15) 0.0394(17) -0.0044(13) 0.0033(13) -0.0005(13)
C00X 0.0280(17) 0.0217(15) 0.0438(19) 0.0044(14) 0.0086(14) 0.0018(12)
C00Y 0.0322(18) 0.0303(16) 0.0380(18) -0.0047(13) 0.0005(14) -0.0025(13)
C00Z 0.0280(16) 0.0360(17) 0.0356(17) 0.0002(14) -0.0003(13) 0.0112(14)
C010 0.041(2) 0.0284(16) 0.055(2) -0.0039(15) 0.0037(18) -0.0034(15)
C011 0.051(2) 0.0304(17) 0.0310(17) -0.0109(14) 0.0012(16) -0.0094(15)
C012 0.046(2) 0.0248(15) 0.0373(17) -0.0097(13) 0.0099(16) -0.0010(15)
C013 0.0252(16) 0.049(2) 0.0326(17) 0.0029(15) 0.0072(14) 0.0108(15)
C014 0.0370(18) 0.0301(17) 0.0348(17) 0.0024(14) -0.0008(14) 0.0071(15)
C015 0.043(2) 0.0345(18) 0.0311(17) -0.0048(13) -0.0077(15) -0.0082(15)
C016 0.047(2) 0.042(2) 0.046(2) 0.0156(18) 0.0182(18) 0.0070(17)
C017 0.0382(19) 0.0434(18) 0.0277(16) 0.0050(14) 0.0038(15) 0.0085(16)
C018 0.0357(18) 0.0411(18) 0.0321(16) -0.0021(15) 0.0019(14) 0.0176(16)

loop_
_atom_type_symbol
_atom_type_description
_atom_type_scat_dispersion_real
_atom_type_scat_dispersion_imag
_atom_type_scat_source
C C 0.0033 0.0016 'International Tables Vol C Tables 4.2.6.8 and 6.1.1.4'
H H 0.0000 0.0000 'International Tables Vol C Tables 4.2.6.8 and 6.1.1.4'
N N 0.0061 0.0033 'International Tables Vol C Tables 4.2.6.8 and 6.1.1.4'
O O 0.0106 0.0060 'International Tables Vol C Tables 4.2.6.8 and 6.1.1.4'
S S 0.1246 0.1234 'International Tables Vol C Tables 4.2.6.8 and 6.1.1.4'

loop_
_geom_angle_atom_site_label_1
_geom_angle_atom_site_label_2
_geom_angle_atom_site_label_3
_geom_angle
_geom_angle_site_symmetry_1
_geom_angle_site_symmetry_3
_geom_angle_publ_flag
O004 S001 O006 121.79(13) . . ?
O004 S001 N008 104.49(12) . . ?
O004 S001 C00D 109.32(13) . . ?
O006 S001 N008 106.22(12) . . ?
O006 S001 C00D 107.68(14) . . ?
N008 S001 C00D 106.31(12) . . ?
C00A O002 C00J 112.9(2) . . ?
C009 O003 C00L 115.7(2) . . ?
N008 N007 C00F 126.4(2) . . ?
N008 N007 C00R 124.9(2) . . ?
C00F N007 C00R 108.7(2) . . ?
N007 N008 S001 116.75(18) . . ?
N007 N008 C00A 119.6(2) . . ?
C00A N008 S001 122.50(19) . . ?
O003 C009 C00R 109.1(2) . . ?
O005 C009 O003 124.9(3) . . ?
O005 C009 C00R 126.0(3) . . ?
O002 C00A N008 108.8(2) . . ?
O002 C00A H00A 109.0 . . ?
O002 C00A C00X 112.9(2) . . ?
N008 C00A H00A 109.0 . . ?
N008 C00A C00X 108.1(2) . . ?
C00X C00A H00A 109.0 . . ?
C00U C00B C00J 120.8(3) . . ?
C00U C00B C00V 119.1(3) . . ?
C00V C00B C00J 120.1(3) . . ?
C00E C00C H00C 126.1 . . ?
C00R C00C H00C 126.1 . . ?
C00R C00C C00E 107.9(3) . . ?
C00K C00D S001 119.8(2) . . ?
C00O C00D S001 119.4(2) . . ?
C00O C00D C00K 120.7(3) . . ?
C00F C00E C00C 107.4(2) . . ?
C00F C00E C015 118.7(3) . . ?
C015 C00E C00C 133.8(3) . . ?
N007 C00F C00E 107.0(2) . . ?
N007 C00F C00G 130.3(3) . . ?
C00G C00F C00E 122.7(3) . . ?
C00F C00G H00G 121.8 . . ?
C012 C00G C00F 116.4(3) . . ?
C012 C00G H00G 121.8 . . ?
C00M C00H C00P 119.2(3) . . ?
C00M C00H C010 120.6(3) . . ?
C00P C00H C010 120.2(3) . . ?
C00T C00I C00S 93.6(2) . . ?
C00W C00I C00S 115.2(2) . . ?
C00W C00I C00T 113.9(2) . . ?
C00Z C00I C00S 113.3(2) . . ?
C00Z C00I C00T 114.2(2) . . ?
C00Z C00I C00W 106.6(2) . . ?
O002 C00J C00B 108.1(2) . . ?
O002 C00J H00B 110.1 . . ?
O002 C00J H00D 110.1 . . ?
C00B C00J H00B 110.1 . . ?
C00B C00J H00D 110.1 . . ?
H00B C00J H00D 108.4 . . ?
C00D C00K H00K 120.4 . . ?
C00M C00K C00D 119.2(3) . . ?
C00M C00K H00K 120.4 . . ?
O003 C00L H00L 110.4 . . ?
O003 C00L C00Q 112.5(2) . . ?
O003 C00L C00S 108.7(2) . . ?
C00Q C00L H00L 110.4 . . ?
C00Q C00L C00S 104.3(2) . . ?
C00S C00L H00L 110.4 . . ?
C00H C00M H00M 119.6 . . ?
C00K C00M C00H 120.8(3) . . ?
C00K C00M H00M 119.6 . . ?
H00E C00N H00F 109.0 . . ?
C00S C00N H00E 110.9 . . ?
C00S C00N H00F 110.9 . . ?
C00S C00N C00Y 104.1(2) . . ?
C00Y C00N H00E 110.9 . . ?
C00Y C00N H00F 110.9 . . ?
C00D C00O H00O 120.4 . . ?
C00P C00O C00D 119.2(3) . . ?
C00P C00O H00O 120.4 . . ?
C00H C00P H00P 119.6 . . ?
C00O C00P C00H 120.7(3) . . ?
C00O C00P H00P 119.6 . . ?
C00L C00Q H00H 111.1 . . ?
C00L C00Q H00I 111.1 . . ?
H00H C00Q H00I 109.1 . . ?
C00T C00Q C00L 103.1(2) . . ?
C00T C00Q H00H 111.1 . . ?
C00T C00Q H00I 111.1 . . ?
N007 C00R C009 123.7(2) . . ?
C00C C00R N007 108.9(2) . . ?
C00C C00R C009 127.2(3) . . ?
C00L C00S C00I 99.5(2) . . ?
C00N C00S C00I 101.7(2) . . ?
C00N C00S C00L 107.7(2) . . ?
C017 C00S C00I 117.9(2) . . ?
C017 C00S C00L 113.4(3) . . ?
C017 C00S C00N 114.9(3) . . ?
C00I C00T H00T 114.5 . . ?
C00Q C00T C00I 101.9(2) . . ?
C00Q C00T H00T 114.5 . . ?
C00Q C00T C00Y 107.0(2) . . ?
C00Y C00T C00I 102.9(2) . . ?
C00Y C00T H00T 114.5 . . ?
C00B C00U H00U 119.7 . . ?
C00B C00U C014 120.5(3) . . ?
C014 C00U H00U 119.7 . . ?
C00B C00V H00V 119.9 . . ?
C013 C00V C00B 120.2(3) . . ?
C013 C00V H00V 119.9 . . ?
C00I C00W H00J 109.5 . . ?
C00I C00W H00N 109.5 . . ?
C00I C00W H00Q 109.5 . . ?
H00J C00W H00N 109.5 . . ?
H00J C00W H00Q 109.5 . . ?
H00N C00W H00Q 109.5 . . ?
C00A C00X H00X 117.9 . . ?
C016 C00X C00A 124.2(3) . . ?
C016 C00X H00X 117.9 . . ?
C00N C00Y H00R 111.2 . . ?
C00N C00Y H00S 111.2 . . ?
C00T C00Y C00N 103.1(2) . . ?
C00T C00Y H00R 111.2 . . ?
C00T C00Y H00S 111.2 . . ?
H00R C00Y H00S 109.1 . . ?
C00I C00Z H00W 109.5 . . ?
C00I C00Z H00Y 109.5 . . ?
C00I C00Z H 109.5 . . ?
H00W C00Z H00Y 109.5 . . ?
H00W C00Z H 109.5 . . ?
H00Y C00Z H 109.5 . . ?
C00H C010 H01A 109.5 . . ?
C00H C010 H01B 109.5 . . ?
C00H C010 H01C 109.5 . . ?
H01A C010 H01B 109.5 . . ?
H01A C010 H01C 109.5 . . ?
H01B C010 H01C 109.5 . . ?
C012 C011 H011 119.5 . . ?
C015 C011 H011 119.5 . . ?
C015 C011 C012 121.0(3) . . ?
C00G C012 C011 122.1(3) . . ?
C00G C012 H012 119.0 . . ?
C011 C012 H012 119.0 . . ?
C00V C013 H013 119.8 . . ?
C018 C013 C00V 120.3(3) . . ?
C018 C013 H013 119.8 . . ?
C00U C014 H014 119.9 . . ?
C018 C014 C00U 120.1(3) . . ?
C018 C014 H014 119.9 . . ?
C00E C015 H015 120.5 . . ?
C011 C015 C00E 119.1(3) . . ?
C011 C015 H015 120.5 . . ?
C00X C016 H01D 119(2) . . ?
C00X C016 H01E 119(3) . . ?
H01D C016 H01E 122(3) . . ?
C00S C017 H01F 109.5 . . ?
C00S C017 H01G 109.5 . . ?
C00S C017 H01H 109.5 . . ?
H01F C017 H01G 109.5 . . ?
H01F C017 H01H 109.5 . . ?
H01G C017 H01H 109.5 . . ?
C013 C018 H018 120.2 . . ?
C014 C018 C013 119.7(3) . . ?
C014 C018 H018 120.2 . . ?

loop_
_geom_bond_atom_site_label_1
_geom_bond_atom_site_label_2
_geom_bond_distance
_geom_bond_site_symmetry_2
_geom_bond_publ_flag
S001 O004 1.429(2) . ?
S001 O006 1.431(2) . ?
S001 N008 1.668(2) . ?
S001 C00D 1.758(3) . ?
O002 C00A 1.417(3) . ?
O002 C00J 1.434(3) . ?
O003 C009 1.339(3) . ?
O003 C00L 1.459(3) . ?
O005 C009 1.203(3) . ?
N007 N008 1.378(3) . ?
N007 C00F 1.396(3) . ?
N007 C00R 1.399(3) . ?
N008 C00A 1.464(3) . ?
C009 C00R 1.476(4) . ?
C00A H00A 1.0000 . ?
C00A C00X 1.505(4) . ?
C00B C00J 1.507(4) . ?
C00B C00U 1.387(4) . ?
C00B C00V 1.390(4) . ?
C00C H00C 0.9500 . ?
C00C C00E 1.431(4) . ?
C00C C00R 1.360(4) . ?
C00D C00K 1.395(4) . ?
C00D C00O 1.390(4) . ?
C00E C00F 1.407(4) . ?
C00E C015 1.412(4) . ?
C00F C00G 1.399(4) . ?
C00G H00G 0.9500 . ?
C00G C012 1.388(4) . ?
C00H C00M 1.390(4) . ?
C00H C00P 1.393(4) . ?
C00H C010 1.516(4) . ?
C00I C00S 1.569(4) . ?
C00I C00T 1.550(4) . ?
C00I C00W 1.534(4) . ?
C00I C00Z 1.531(4) . ?
C00J H00B 0.9900 . ?
C00J H00D 0.9900 . ?
C00K H00K 0.9500 . ?
C00K C00M 1.385(4) . ?
C00L H00L 1.0000 . ?
C00L C00Q 1.543(4) . ?
C00L C00S 1.547(4) . ?
C00M H00M 0.9500 . ?
C00N H00E 0.9900 . ?
C00N H00F 0.9900 . ?
C00N C00S 1.541(4) . ?
C00N C00Y 1.551(4) . ?
C00O H00O 0.9500 . ?
C00O C00P 1.389(4) . ?
C00P H00P 0.9500 . ?
C00Q H00H 0.9900 . ?
C00Q H00I 0.9900 . ?
C00Q C00T 1.533(4) . ?
C00S C017 1.516(4) . ?
C00T H00T 1.0000 . ?
C00T C00Y 1.537(4) . ?
C00U H00U 0.9500 . ?
C00U C014 1.388(4) . ?
C00V H00V 0.9500 . ?
C00V C013 1.389(5) . ?
C00W H00J 0.9800 . ?
C00W H00N 0.9800 . ?
C00W H00Q 0.9800 . ?
C00X H00X 0.9500 . ?
C00X C016 1.315(5) . ?
C00Y H00R 0.9900 . ?
C00Y H00S 0.9900 . ?
C00Z H00W 0.9800 . ?
C00Z H00Y 0.9800 . ?
C00Z H 0.9800 . ?
C010 H01A 0.9800 . ?
C010 H01B 0.9800 . ?
C010 H01C 0.9800 . ?
C011 H011 0.9500 . ?
C011 C012 1.401(5) . ?
C011 C015 1.368(5) . ?
C012 H012 0.9500 . ?
C013 H013 0.9500 . ?
C013 C018 1.384(5) . ?
C014 H014 0.9500 . ?
C014 C018 1.381(5) . ?
C015 H015 0.9500 . ?
C016 H01D 1.03(4) . ?
C016 H01E 0.96(4) . ?
C017 H01F 0.9800 . ?
C017 H01G 0.9800 . ?
C017 H01H 0.9800 . ?
C018 H018 0.9500 . ?

loop_
_geom_torsion_atom_site_label_1
_geom_torsion_atom_site_label_2
_geom_torsion_atom_site_label_3
_geom_torsion_atom_site_label_4
_geom_torsion
_geom_torsion_site_symmetry_1
_geom_torsion_site_symmetry_2
_geom_torsion_site_symmetry_3
_geom_torsion_site_symmetry_4
_geom_torsion_publ_flag
S001 N008 C00A O002 83.5(3) . . . . ?
S001 N008 C00A C00X -153.5(2) . . . . ?
S001 C00D C00K C00M 176.2(2) . . . . ?
S001 C00D C00O C00P -175.9(2) . . . . ?
O002 C00A C00X C016 15.6(5) . . . . ?
O003 C009 C00R N007 -164.9(3) . . . . ?
O003 C009 C00R C00C 19.0(4) . . . . ?
O003 C00L C00Q C00T -119.8(2) . . . . ?
O003 C00L C00S C00I 157.5(2) . . . . ?
O003 C00L C00S C00N 51.9(3) . . . . ?
O003 C00L C00S C017 -76.4(3) . . . . ?
O004 S001 N008 N007 -173.72(18) . . . . ?
O004 S001 N008 C00A 18.6(2) . . . . ?
O004 S001 C00D C00K 157.1(2) . . . . ?
O004 S001 C00D C00O -25.0(3) . . . . ?
O005 C009 C00R N007 17.5(5) . . . . ?
O005 C009 C00R C00C -158.6(3) . . . . ?
O006 S001 N008 N007 -43.8(2) . . . . ?
O006 S001 N008 C00A 148.5(2) . . . . ?
O006 S001 C00D C00K 22.8(3) . . . . ?
O006 S001 C00D C00O -159.2(2) . . . . ?
N007 N008 C00A O002 -83.8(3) . . . . ?
N007 N008 C00A C00X 39.2(3) . . . . ?
N007 C00F C00G C012 -178.1(3) . . . . ?
N008 S001 C00D C00K -90.7(2) . . . . ?
N008 S001 C00D C00O 87.3(2) . . . . ?
N008 N007 C00F C00E -179.6(2) . . . . ?
N008 N007 C00F C00G 0.2(5) . . . . ?
N008 N007 C00R C009 3.3(4) . . . . ?
N008 N007 C00R C00C -180.0(3) . . . . ?
N008 C00A C00X C016 -104.9(4) . . . . ?
C009 O003 C00L C00Q -81.3(3) . . . . ?
C009 O003 C00L C00S 163.7(2) . . . . ?
C00A O002 C00J C00B -177.6(2) . . . . ?
C00B C00U C014 C018 -0.2(5) . . . . ?
C00B C00V C013 C018 0.3(5) . . . . ?
C00C C00E C00F N007 -0.2(3) . . . . ?
C00C C00E C00F C00G 180.0(3) . . . . ?
C00C C00E C015 C011 178.4(3) . . . . ?
C00D S001 N008 N007 70.7(2) . . . . ?
C00D S001 N008 C00A -97.0(2) . . . . ?
C00D C00K C00M C00H -0.3(4) . . . . ?
C00D C00O C00P C00H -0.2(4) . . . . ?
C00E C00C C00R N007 -0.9(3) . . . . ?
C00E C00C C00R C009 175.7(3) . . . . ?
C00E C00F C00G C012 1.6(4) . . . . ?
C00F N007 N008 S001 -94.0(3) . . . . ?
C00F N007 N008 C00A 74.1(3) . . . . ?
C00F N007 C00R C009 -175.9(3) . . . . ?
C00F N007 C00R C00C 0.8(3) . . . . ?
C00F C00E C015 C011 0.8(5) . . . . ?
C00F C00G C012 C011 -0.4(5) . . . . ?
C00I C00T C00Y C00N 35.1(3) . . . . ?
C00J O002 C00A N008 -158.4(2) . . . . ?
C00J O002 C00A C00X 81.5(3) . . . . ?
C00J C00B C00U C014 -179.9(3) . . . . ?
C00J C00B C00V C013 179.9(3) . . . . ?
C00K C00D C00O C00P 2.0(4) . . . . ?
C00L O003 C009 O005 -0.6(4) . . . . ?
C00L O003 C009 C00R -178.2(2) . . . . ?
C00L C00Q C00T C00I -34.5(3) . . . . ?
C00L C00Q C00T C00Y 73.1(3) . . . . ?
C00M C00H C00P C00O -1.7(4) . . . . ?
C00O C00D C00K C00M -1.7(4) . . . . ?
C00P C00H C00M C00K 2.0(5) . . . . ?
C00Q C00L C00S C00I 37.3(3) . . . . ?
C00Q C00L C00S C00N -68.3(3) . . . . ?
C00Q C00L C00S C017 163.4(2) . . . . ?
C00Q C00T C00Y C00N -71.8(3) . . . . ?
C00R N007 N008 S001 86.9(3) . . . . ?
C00R N007 N008 C00A -105.0(3) . . . . ?
C00R N007 C00F C00E -0.3(3) . . . . ?
C00R N007 C00F C00G 179.4(3) . . . . ?
C00R C00C C00E C00F 0.7(3) . . . . ?
C00R C00C C00E C015 -177.1(3) . . . . ?
C00S C00I C00T C00Q 56.2(2) . . . . ?
C00S C00I C00T C00Y -54.6(3) . . . . ?
C00S C00L C00Q C00T -2.2(3) . . . . ?
C00S C00N C00Y C00T 0.1(3) . . . . ?
C00T C00I C00S C00L -56.4(2) . . . . ?
C00T C00I C00S C00N 54.0(2) . . . . ?
C00T C00I C00S C017 -179.4(3) . . . . ?
C00U C00B C00J O002 -33.6(4) . . . . ?
C00U C00B C00V C013 -0.2(4) . . . . ?
C00U C014 C018 C013 0.4(5) . . . . ?
C00V C00B C00J O002 146.4(3) . . . . ?
C00V C00B C00U C014 0.1(4) . . . . ?
C00V C013 C018 C014 -0.5(5) . . . . ?
C00W C00I C00S C00L 62.1(3) . . . . ?
C00W C00I C00S C00N 172.6(2) . . . . ?
C00W C00I C00S C017 -60.8(4) . . . . ?
C00W C00I C00T C00Q -63.3(3) . . . . ?
C00W C00I C00T C00Y -174.2(2) . . . . ?
C00Y C00N C00S C00I -34.6(3) . . . . ?
C00Y C00N C00S C00L 69.4(3) . . . . ?
C00Y C00N C00S C017 -163.2(3) . . . . ?
C00Z C00I C00S C00L -174.7(2) . . . . ?
C00Z C00I C00S C00N -64.3(3) . . . . ?
C00Z C00I C00S C017 62.3(4) . . . . ?
C00Z C00I C00T C00Q 173.8(2) . . . . ?
C00Z C00I C00T C00Y 63.0(3) . . . . ?
C010 C00H C00M C00K -176.4(3) . . . . ?
C010 C00H C00P C00O 176.7(3) . . . . ?
C012 C011 C015 C00E 0.3(5) . . . . ?
C015 C00E C00F N007 177.9(3) . . . . ?
C015 C00E C00F C00G -1.8(4) . . . . ?
C015 C011 C012 C00G -0.5(5) . . . . ?
